data_4304235
loop_
_publ_author_name
'Ajay Venugopal'
'Raphael J. F. Berger'
'Alexander Willner'
'Tania Pape'
'Norbert W. Mitzel'

_publ_section_title
;
Potassium Hydroxylamine Complexes
;
_journal_name_full 'Inorganic Chemistry'
_journal_page_first 4506
_journal_page_last 4512
_journal_paper_doi 10.1021/ic701701e
_journal_volume 47
_journal_year 2008
_chemical_formula_sum 'C4 H13 K N2 O2'
_chemical_formula_weight 160.26
_chemical_name_systematic
; 
 ? 
;
_space_group_IT_number 14
_symmetry_cell_setting monoclinic
_symmetry_space_group_name_Hall '-P 2ybc'
_symmetry_space_group_name_H-M 'P 1 21/c 1'
_atom_sites_solution_hydrogens difmap
_atom_sites_solution_primary direct
_atom_sites_solution_secondary difmap
_audit_creation_method SHELXL-97
_cell_angle_alpha 90.00
_cell_angle_beta 93.910(4)
_cell_angle_gamma 90.00
_cell_formula_units_Z 4
_cell_length_a 10.1757(19)
_cell_length_b 5.2104(10)
_cell_length_c 16.274(3)
_cell_measurement_reflns_used 828
_cell_measurement_temperature 153(2)
_cell_measurement_theta_max 29.80
_cell_measurement_theta_min 3.32
_cell_volume 860.8(3)
_computing_cell_refinement 'Bruker SMART'
_computing_data_collection 'Bruker SMART'
_computing_data_reduction 'Bruker SAINT'
_computing_molecular_graphics 'Bruker SHELXTL'
_computing_publication_material 'Bruker SHELXTL'
_computing_structure_refinement 'SHELXL-97 (Sheldrick, 1997)'
_computing_structure_solution 'SHELXS-97 (Sheldrick, 1990)'
_diffrn_ambient_temperature 153(2)
_diffrn_detector_area_resol_mean 80
_diffrn_measured_fraction_theta_full 0.991
_diffrn_measured_fraction_theta_max 0.991
_diffrn_measurement_device_type 'CCD area detector'
_diffrn_measurement_method 'phi and omega scans'
_diffrn_radiation_monochromator graphite
_diffrn_radiation_source 'fine-focus sealed tube'
_diffrn_radiation_type MoK\a
_diffrn_radiation_wavelength 0.71073
_diffrn_reflns_av_R_equivalents 0.0429
_diffrn_reflns_av_sigmaI/netI 0.0422
_diffrn_reflns_limit_h_max 14
_diffrn_reflns_limit_h_min -14
_diffrn_reflns_limit_k_max 7
_diffrn_reflns_limit_k_min -7
_diffrn_reflns_limit_l_max 22
_diffrn_reflns_limit_l_min -22
_diffrn_reflns_number 9362
_diffrn_reflns_theta_full 30.05
_diffrn_reflns_theta_max 30.05
_diffrn_reflns_theta_min 2.01
_exptl_absorpt_coefficient_mu 0.561
_exptl_absorpt_correction_T_max 0.9725
_exptl_absorpt_correction_T_min 0.9357
_exptl_absorpt_correction_type multi-scan
_exptl_crystal_colour colourless
_exptl_crystal_density_diffrn 1.237
_exptl_crystal_density_meas 0
_exptl_crystal_density_method 'not measured'
_exptl_crystal_description prism
_exptl_crystal_F_000 344
_exptl_crystal_size_max 0.12
_exptl_crystal_size_mid 0.10
_exptl_crystal_size_min 0.05
_refine_diff_density_max 0.373
_refine_diff_density_min -0.218
_refine_diff_density_rms 0.056
_refine_ls_extinction_method none
_refine_ls_goodness_of_fit_ref 1.033
_refine_ls_hydrogen_treatment refall
_refine_ls_matrix_type full
_refine_ls_number_parameters 134
_refine_ls_number_reflns 2504
_refine_ls_number_restraints 0
_refine_ls_restrained_S_all 1.033
_refine_ls_R_factor_all 0.0509
_refine_ls_R_factor_gt 0.0375
_refine_ls_shift/su_max 0.002
_refine_ls_shift/su_mean 0.000
_refine_ls_structure_factor_coef Fsqd
_refine_ls_weighting_details 'calc w=1/[\s^2^(Fo^2^)+(0.0465P)^2^+0.0000P] where P=(Fo^2^+2Fc^2^)/3'
_refine_ls_weighting_scheme calc
_refine_ls_wR_factor_gt 0.0856
_refine_ls_wR_factor_ref 0.0909
_reflns_number_gt 2026
_reflns_number_total 2504
_reflns_threshold_expression >2sigma(I)
_cod_data_source_file ic701701e-file006.cif
_cod_data_source_block nok3
_cod_depositor_comments
;
The following automatic conversions were performed:
'_symmetry_cell_setting' value 'Monoclinic' changed to 'monoclinic'
according to '/home/saulius/struct/CIF-dictionaries/cif_core.dic'
dictionary named 'cif_core.dic' version 2.4.1 from 2010-06-29.

Automatic conversion script
Id: cif_fix_enum 1527 2010-12-29 10:47:43Z saulius 

2022-02-21
Z value and formula fixed to values more according to usual
chemical conventions.                 miguel
;
_cod_original_formula_sum 'C8 H26 K2 N4 O4'
_cod_original_formula_weight 320.53
_cod_original_formula_units_Z 2
_cod_database_code 4304235

loop_
_symmetry_equiv_pos_as_xyz
'x, y, z'
'-x, y+1/2, -z+1/2'
'-x, -y, -z'
'x, -y-1/2, z-1/2'

loop_
_atom_site_label
_atom_site_type_symbol
_atom_site_fract_x
_atom_site_fract_y
_atom_site_fract_z
_atom_site_U_iso_or_equiv
_atom_site_adp_type
_atom_site_occupancy
_atom_site_symmetry_multiplicity
_atom_site_calc_flag
_atom_site_refinement_flags
_atom_site_disorder_assembly
_atom_site_disorder_group
K1 K 1.34706(3) 1.39863(5) 0.731576(19) 0.02469(11) Uani 1 1 d . . .
O1 O 1.60360(10) 1.40780(17) 0.71085(6) 0.0233(2) Uani 1 1 d . . .
O2 O 1.27351(11) 1.8659(2) 0.65341(7) 0.0313(2) Uani 1 1 d . . .
N1 N 1.67432(11) 1.2800(2) 0.64797(7) 0.0242(3) Uani 1 1 d . . .
N2 N 1.16295(12) 2.0418(2) 0.65073(7) 0.0252(3) Uani 1 1 d . . .
C21 C 1.04569(19) 1.8871(4) 0.65978(13) 0.0413(4) Uani 1 1 d . . .
H21A H 1.0538(18) 1.813(4) 0.7148(12) 0.042(5) Uiso 1 1 d . . .
H21B H 1.0381(19) 1.752(4) 0.6178(12) 0.047(5) Uiso 1 1 d . . .
H21C H 0.967(2) 1.999(5) 0.6543(13) 0.065(7) Uiso 1 1 d . . .
C11 C 1.76414(19) 1.4687(4) 0.61718(12) 0.0376(4) Uani 1 1 d . . .
H11A H 1.829(2) 1.516(4) 0.6607(12) 0.044(5) Uiso 1 1 d . . .
H11B H 1.7197(19) 1.618(4) 0.5981(11) 0.041(5) Uiso 1 1 d . . .
H11C H 1.8146(19) 1.398(3) 0.5751(12) 0.041(5) Uiso 1 1 d . . .
C22 C 1.1580(2) 2.1531(4) 0.56803(10) 0.0369(4) Uani 1 1 d . . .
C12 C 1.57478(19) 1.2100(4) 0.58303(10) 0.0392(4) Uani 1 1 d . . .
H12A H 1.6156(19) 1.144(4) 0.5363(12) 0.041(5) Uiso 1 1 d . . .
H22A H 1.083(2) 2.264(4) 0.5617(12) 0.047(5) Uiso 1 1 d . . .
H22B H 1.238(2) 2.257(4) 0.5600(11) 0.048(5) Uiso 1 1 d . . .
H12B H 1.523(2) 1.360(4) 0.5648(12) 0.043(5) Uiso 1 1 d . . .
H12C H 1.5103(19) 1.076(4) 0.6016(11) 0.044(5) Uiso 1 1 d . . .
H22C H 1.1504(17) 2.019(4) 0.5249(11) 0.036(5) Uiso 1 1 d . . .
H2 H 1.312(3) 1.888(5) 0.7043(17) 0.090(9) Uiso 1 1 d . . .

loop_
_atom_site_aniso_label
_atom_site_aniso_U_11
_atom_site_aniso_U_22
_atom_site_aniso_U_33
_atom_site_aniso_U_23
_atom_site_aniso_U_13
_atom_site_aniso_U_12
K1 0.02336(16) 0.01417(15) 0.03619(18) -0.00162(11) -0.00052(12) -0.00020(11)
O1 0.0231(5) 0.0209(5) 0.0259(5) -0.0023(4) 0.0016(4) 0.0005(4)
O2 0.0354(6) 0.0264(6) 0.0312(6) -0.0027(4) -0.0050(5) 0.0084(4)
N1 0.0257(6) 0.0212(6) 0.0258(6) -0.0018(4) 0.0027(5) -0.0003(5)
N2 0.0262(6) 0.0202(6) 0.0286(6) 0.0009(4) -0.0025(5) 0.0005(5)
C21 0.0353(9) 0.0426(10) 0.0462(10) -0.0036(8) 0.0043(8) -0.0119(8)
C11 0.0367(10) 0.0349(9) 0.0427(10) 0.0044(7) 0.0127(8) -0.0037(7)
C22 0.0403(10) 0.0380(9) 0.0312(8) 0.0063(7) -0.0052(7) 0.0015(8)
C12 0.0391(9) 0.0491(11) 0.0288(8) -0.0097(7) -0.0025(7) -0.0019(8)

loop_
_atom_type_symbol
_atom_type_description
_atom_type_scat_dispersion_real
_atom_type_scat_dispersion_imag
_atom_type_scat_source
C C 0.0033 0.0016 'International Tables Vol C Tables 4.2.6.8 and 6.1.1.4'
H H 0.0000 0.0000 'International Tables Vol C Tables 4.2.6.8 and 6.1.1.4'
N N 0.0061 0.0033 'International Tables Vol C Tables 4.2.6.8 and 6.1.1.4'
O O 0.0106 0.0060 'International Tables Vol C Tables 4.2.6.8 and 6.1.1.4'
K K 0.2009 0.2494 'International Tables Vol C Tables 4.2.6.8 and 6.1.1.4'

loop_
_geom_angle_atom_site_label_1
_geom_angle_atom_site_label_2
_geom_angle_atom_site_label_3
_geom_angle
_geom_angle_site_symmetry_1
_geom_angle_site_symmetry_3
_geom_angle_publ_flag
O1 K1 O1 84.38(3) . 2_846 ?
O1 K1 N1 101.50(3) . 2_856 ?
O1 K1 N1 116.09(3) 2_846 2_856 ?
O1 K1 O2 99.20(3) . . ?
O1 K1 O2 171.47(3) 2_846 . ?
N1 K1 O2 70.97(4) 2_856 . ?
O1 K1 O1 82.66(3) . 2_856 ?
O1 K1 O1 136.75(4) 2_846 2_856 ?
N1 K1 O1 29.74(3) 2_856 2_856 ?
O2 K1 O1 51.70(3) . 2_856 ?
O1 K1 N2 124.46(3) . 1_545 ?
O1 K1 N2 69.85(3) 2_846 1_545 ?
N1 K1 N2 133.91(4) 2_856 1_545 ?
O2 K1 N2 101.88(4) . 1_545 ?
O1 K1 N2 147.48(3) 2_856 1_545 ?
O1 K1 O2 100.06(3) . 1_545 ?
O1 K1 O2 49.25(3) 2_846 1_545 ?
N1 K1 O2 152.23(3) 2_856 1_545 ?
O2 K1 O2 122.27(4) . 1_545 ?
O1 K1 O2 173.91(3) 2_856 1_545 ?
N2 K1 O2 27.54(3) 1_545 1_545 ?
O1 K1 C22 114.40(4) . 1_545 ?
O1 K1 C22 89.84(4) 2_846 1_545 ?
N1 K1 C22 137.76(4) 2_856 1_545 ?
O2 K1 C22 81.62(4) . 1_545 ?
O1 K1 C22 132.94(4) 2_856 1_545 ?
N2 K1 C22 25.02(4) 1_545 1_545 ?
O2 K1 C22 40.97(4) 1_545 1_545 ?
O1 K1 C12 86.16(4) . 2_856 ?
O1 K1 C12 96.46(4) 2_846 2_856 ?
N1 K1 C12 24.06(4) 2_856 2_856 ?
O2 K1 C12 91.52(4) . 2_856 ?
O1 K1 C12 41.69(4) 2_856 2_856 ?
N2 K1 C12 143.05(4) 1_545 2_856 ?
O2 K1 C12 143.52(4) 1_545 2_856 ?
C22 K1 C12 159.06(5) 1_545 2_856 ?
O1 K1 K1 42.18(2) . 2_856 ?
O1 K1 K1 115.07(2) 2_846 2_856 ?
N1 K1 K1 62.59(3) 2_856 2_856 ?
O2 K1 K1 72.02(3) . 2_856 ?
O1 K1 K1 40.48(2) 2_856 2_856 ?
N2 K1 K1 160.63(3) 1_545 2_856 ?
O2 K1 K1 142.02(2) 1_545 2_856 ?
C22 K1 K1 137.46(3) 1_545 2_856 ?
C12 K1 K1 56.31(3) 2_856 2_856 ?
O1 K1 K1 44.11(2) . 2_846 ?
O1 K1 K1 40.28(2) 2_846 2_846 ?
N1 K1 K1 116.39(3) 2_856 2_846 ?
O2 K1 K1 142.59(3) . 2_846 ?
O1 K1 K1 115.59(2) 2_856 2_846 ?
N2 K1 K1 96.93(3) 1_545 2_846 ?
O2 K1 K1 69.57(2) 1_545 2_846 ?
C22 K1 K1 105.00(4) 1_545 2_846 ?
C12 K1 K1 92.49(3) 2_856 2_846 ?
K1 K1 K1 79.555(19) 2_856 2_846 ?
O1 K1 H2 94.9(6) . . ?
O1 K1 H2 169.7(6) 2_846 . ?
N1 K1 H2 53.9(6) 2_856 . ?
O2 K1 H2 18.5(6) . . ?
O1 K1 H2 33.3(6) 2_856 . ?
N2 K1 H2 118.3(6) 1_545 . ?
O2 K1 H2 140.6(6) 1_545 . ?
C22 K1 H2 99.8(6) 1_545 . ?
C12 K1 H2 73.2(6) 2_856 . ?
K1 K1 H2 59.6(6) 2_856 . ?
K1 K1 H2 138.2(6) 2_846 . ?
N1 O1 K1 128.32(7) . . ?
N1 O1 K1 125.24(7) . 2_856 ?
K1 O1 K1 97.54(3) . 2_856 ?
N1 O1 K1 73.74(6) . 2_846 ?
K1 O1 K1 95.41(3) . 2_846 ?
K1 O1 K1 136.75(4) 2_856 2_846 ?
N2 O2 K1 137.73(8) . . ?
N2 O2 K1 67.31(6) . 1_565 ?
K1 O2 K1 122.27(4) . 1_565 ?
N2 O2 H2 103.4(17) . . ?
K1 O2 H2 67.2(16) . . ?
K1 O2 H2 55.3(16) 1_565 . ?
O1 N1 C11 106.63(11) . . ?
O1 N1 C12 105.79(11) . . ?
C11 N1 C12 109.94(14) . . ?
O1 N1 K1 76.52(6) . 2_846 ?
C11 N1 K1 143.00(11) . 2_846 ?
C12 N1 K1 104.20(10) . 2_846 ?
O2 N2 C21 106.67(12) . . ?
O2 N2 C22 104.85(12) . . ?
C21 N2 C22 109.61(14) . . ?
O2 N2 K1 85.15(7) . 1_565 ?
C21 N2 K1 145.09(11) . 1_565 ?
C22 N2 K1 98.28(10) . 1_565 ?
N2 C21 H21A 107.1(11) . . ?
N2 C21 H21B 110.7(12) . . ?
H21A C21 H21B 110.8(17) . . ?
N2 C21 H21C 109.1(14) . . ?
H21A C21 H21C 109.5(17) . . ?
H21B C21 H21C 109.6(17) . . ?
N1 C11 H11A 109.6(12) . . ?
N1 C11 H11B 111.9(12) . . ?
H11A C11 H11B 108.5(17) . . ?
N1 C11 H11C 111.5(11) . . ?
H11A C11 H11C 104.5(16) . . ?
H11B C11 H11C 110.6(16) . . ?
N2 C22 K1 56.70(8) . 1_565 ?
N2 C22 H22A 108.3(12) . . ?
K1 C22 H22A 105.0(12) 1_565 . ?
N2 C22 H22B 111.1(11) . . ?
K1 C22 H22B 58.5(11) 1_565 . ?
H22A C22 H22B 108.1(17) . . ?
N2 C22 H22C 111.7(11) . . ?
K1 C22 H22C 145.9(10) 1_565 . ?
H22A C22 H22C 109.0(16) . . ?
H22B C22 H22C 108.4(15) . . ?
N1 C12 K1 51.73(8) . 2_846 ?
N1 C12 H12A 110.4(12) . . ?
K1 C12 H12A 116.0(11) 2_846 . ?
N1 C12 H12B 110.7(11) . . ?
K1 C12 H12B 136.4(11) 2_846 . ?
H12A C12 H12B 107.5(16) . . ?
N1 C12 H12C 112.7(10) . . ?
K1 C12 H12C 62.3(10) 2_846 . ?
H12A C12 H12C 108.3(16) . . ?
H12B C12 H12C 107.0(16) . . ?

loop_
_geom_bond_atom_site_label_1
_geom_bond_atom_site_label_2
_geom_bond_distance
_geom_bond_site_symmetry_2
_geom_bond_publ_flag
K1 O1 2.6553(11) . ?
K1 O1 2.7580(10) 2_846 ?
K1 N1 2.8102(12) 2_856 ?
K1 O2 2.8240(11) . ?
K1 O1 2.8468(11) 2_856 ?
K1 N2 2.8917(13) 1_545 ?
K1 O2 3.1232(12) 1_545 ?
K1 C22 3.4239(18) 1_545 ?
K1 C12 3.470(2) 2_856 ?
K1 K1 4.0718(7) 2_856 ?
K1 K1 4.0718(7) 2_846 ?
K1 H2 2.61(3) . ?
O1 N1 1.4521(14) . ?
O1 K1 2.7580(10) 2_856 ?
O1 K1 2.8468(11) 2_846 ?
O2 N2 1.4494(15) . ?
O2 K1 3.1232(12) 1_565 ?
O2 H2 0.90(3) . ?
N1 C11 1.454(2) . ?
N1 C12 1.459(2) . ?
N1 K1 2.8102(12) 2_846 ?
N2 C21 1.456(2) . ?
N2 C22 1.463(2) . ?
N2 K1 2.8917(12) 1_565 ?
C21 H21A 0.973(19) . ?
C21 H21B 0.98(2) . ?
C21 H21C 0.99(2) . ?
C11 H11A 0.97(2) . ?
C11 H11B 0.942(19) . ?
C11 H11C 0.96(2) . ?
C22 K1 3.4239(18) 1_565 ?
C22 H22A 0.96(2) . ?
C22 H22B 0.99(2) . ?
C22 H22C 0.989(19) . ?
C12 K1 3.470(2) 2_846 ?
C12 H12A 0.95(2) . ?
C12 H12B 0.979(19) . ?
C12 H12C 1.02(2) . ?

loop_
_geom_hbond_atom_site_label_D
_geom_hbond_atom_site_label_H
_geom_hbond_atom_site_label_A
_geom_hbond_distance_DH
_geom_hbond_distance_HA
_geom_hbond_distance_DA
_geom_hbond_angle_DHA
_geom_hbond_site_symmetry_A
O2 H2 O1 0.90(3) 1.58(3) 2.4728(15) 172(3) 2_856

loop_
_geom_torsion_atom_site_label_1
_geom_torsion_atom_site_label_2
_geom_torsion_atom_site_label_3
_geom_torsion_atom_site_label_4
_geom_torsion
_geom_torsion_site_symmetry_1
_geom_torsion_site_symmetry_2
_geom_torsion_site_symmetry_3
_geom_torsion_site_symmetry_4
_geom_torsion_publ_flag
O1 K1 O1 N1 74.21(8) 2_846 . . . ?
N1 K1 O1 N1 -170.27(9) 2_856 . . . ?
O2 K1 O1 N1 -97.97(9) . . . . ?
O1 K1 O1 N1 -147.14(10) 2_856 . . . ?
N2 K1 O1 N1 13.37(10) 1_545 . . . ?
O2 K1 O1 N1 27.34(9) 1_545 . . . ?
C22 K1 O1 N1 -13.06(10) 1_545 . . . ?
C12 K1 O1 N1 171.10(9) 2_856 . . . ?
K1 K1 O1 N1 -147.84(10) 2_856 . . . ?
K1 K1 O1 N1 73.52(9) 2_846 . . . ?
O1 K1 O1 K1 -137.95(5) 2_846 . . 2_856 ?
N1 K1 O1 K1 -22.43(4) 2_856 . . 2_856 ?
O2 K1 O1 K1 49.86(4) . . . 2_856 ?
O1 K1 O1 K1 0.697(14) 2_856 . . 2_856 ?
N2 K1 O1 K1 161.21(3) 1_545 . . 2_856 ?
O2 K1 O1 K1 175.18(3) 1_545 . . 2_856 ?
C22 K1 O1 K1 134.78(4) 1_545 . . 2_856 ?
C12 K1 O1 K1 -41.06(4) 2_856 . . 2_856 ?
K1 K1 O1 K1 -138.64(4) 2_846 . . 2_856 ?
O1 K1 O1 K1 0.691(14) 2_846 . . 2_846 ?
N1 K1 O1 K1 116.21(3) 2_856 . . 2_846 ?
O2 K1 O1 K1 -171.50(3) . . . 2_846 ?
O1 K1 O1 K1 139.34(4) 2_856 . . 2_846 ?
N2 K1 O1 K1 -60.15(4) 1_545 . . 2_846 ?
O2 K1 O1 K1 -46.18(3) 1_545 . . 2_846 ?
C22 K1 O1 K1 -86.58(4) 1_545 . . 2_846 ?
C12 K1 O1 K1 97.58(4) 2_856 . . 2_846 ?
K1 K1 O1 K1 138.64(4) 2_856 . . 2_846 ?
O1 K1 O2 N2 -162.79(11) . . . . ?
O1 K1 O2 N2 82.9(2) 2_846 . . . ?
N1 K1 O2 N2 -63.70(11) 2_856 . . . ?
O1 K1 O2 N2 -89.82(12) 2_856 . . . ?
N2 K1 O2 N2 68.91(11) 1_545 . . . ?
O2 K1 O2 N2 89.06(12) 1_545 . . . ?
C22 K1 O2 N2 83.69(12) 1_545 . . . ?
C12 K1 O2 N2 -76.43(12) 2_856 . . . ?
K1 K1 O2 N2 -130.12(12) 2_856 . . . ?
K1 K1 O2 N2 -172.54(9) 2_846 . . . ?
O1 K1 O2 K1 -71.85(5) . . . 1_565 ?
O1 K1 O2 K1 173.87(18) 2_846 . . 1_565 ?
N1 K1 O2 K1 27.23(4) 2_856 . . 1_565 ?
O1 K1 O2 K1 1.12(3) 2_856 . . 1_565 ?
N2 K1 O2 K1 159.85(4) 1_545 . . 1_565 ?
O2 K1 O2 K1 180.0 1_545 . . 1_565 ?
C22 K1 O2 K1 174.63(5) 1_545 . . 1_565 ?
C12 K1 O2 K1 14.51(5) 2_856 . . 1_565 ?
K1 K1 O2 K1 -39.19(4) 2_856 . . 1_565 ?
K1 K1 O2 K1 -81.60(6) 2_846 . . 1_565 ?
K1 O1 N1 C11 134.28(11) . . . . ?
K1 O1 N1 C11 -5.47(14) 2_856 . . . ?
K1 O1 N1 C11 -141.76(11) 2_846 . . . ?
K1 O1 N1 C12 17.26(15) . . . . ?
K1 O1 N1 C12 -122.49(11) 2_856 . . . ?
K1 O1 N1 C12 101.21(11) 2_846 . . . ?
K1 O1 N1 K1 -83.95(7) . . . 2_846 ?
K1 O1 N1 K1 136.30(6) 2_856 . . 2_846 ?
K1 O2 N2 C21 -32.88(17) . . . . ?
K1 O2 N2 C21 -146.48(12) 1_565 . . . ?
K1 O2 N2 C22 -149.10(11) . . . . ?
K1 O2 N2 C22 97.30(10) 1_565 . . . ?
K1 O2 N2 K1 113.60(10) . . . 1_565 ?
O2 N2 C22 K1 -87.15(9) . . . 1_565 ?
C21 N2 C22 K1 158.68(14) . . . 1_565 ?
O1 N1 C12 K1 -79.73(8) . . . 2_846 ?
C11 N1 C12 K1 165.49(14) . . . 2_846 ?
